data_7102527
loop_
_publ_author_name
'Dolomanov, Oleg V'
'Cordes, David B'
'Champness, Neil R'
'Blake, Alexander J'
'Hanton, Lyall R'
'Jameson, Geoffrey B'
'Schr\"oder, Martin'
'Wilson, Claire'

_publ_section_title
;
 A design strategy for four-connected coordination frameworks.
;
_journal_issue 6
_journal_name_full 'Chemical communications (Cambridge, England)'
_journal_page_first 642
_journal_page_last 643
_journal_paper_doi 10.1039/b315243j
_journal_year 2004
_chemical_formula_sum 'C27 H21 Ag Cl2 F6 N5 P S'
_chemical_formula_weight 771.29
_chemical_name_common '2,3,4,5-tetra(4-pyridyl)thiophene silver hexafluorophosphate'
_chemical_name_systematic
;
2,3,4,5-tetra(4-pyridyl)thiophene silver hexafluorophosphate
;
_space_group_IT_number 141
_symmetry_cell_setting tetragonal
_symmetry_space_group_name_Hall '-I 4bd 2'
_symmetry_space_group_name_H-M 'I 41/a m d :2'
_atom_sites_solution_hydrogens geom
_atom_sites_solution_primary direct
_atom_sites_solution_secondary difmap
_audit_creation_method SHELXL-97
_cell_angle_alpha 90.00
_cell_angle_beta 90.00
_cell_angle_gamma 90.00
_cell_formula_units_Z 16
_cell_length_a 22.963(5)
_cell_length_b 22.963(5)
_cell_length_c 34.546(14)
_cell_measurement_reflns_used 6915
_cell_measurement_temperature 163(2)
_cell_measurement_theta_max 26.38
_cell_measurement_theta_min 2.36
_cell_volume 18216(9)
_computing_cell_refinement 'Bruker SMART'
_computing_data_collection 'Bruker SMART'
_computing_data_reduction 'Bruker SAINT'
_computing_molecular_graphics 'OLEX (Oleg V.Dolomanov, 2001)'
_computing_publication_material 'SHELXL-97; PLATON (Spek, 2001)'
_computing_structure_refinement 'Bruker SHELXTL'
_computing_structure_solution 'Bruker SHELXTL'
_diffrn_ambient_temperature 163(2)
_diffrn_measured_fraction_theta_full 0.996
_diffrn_measured_fraction_theta_max 0.996
_diffrn_measurement_device_type 'CCD area detector'
_diffrn_measurement_method 'phi and omega scans'
_diffrn_radiation_monochromator graphite
_diffrn_radiation_source 'fine-focus sealed tube'
_diffrn_radiation_type MoK\a
_diffrn_radiation_wavelength 0.71073
_diffrn_reflns_av_R_equivalents 0.1340
_diffrn_reflns_av_sigmaI/netI 0.0306
_diffrn_reflns_limit_h_max 21
_diffrn_reflns_limit_h_min -28
_diffrn_reflns_limit_k_max 28
_diffrn_reflns_limit_k_min -28
_diffrn_reflns_limit_l_max 43
_diffrn_reflns_limit_l_min -43
_diffrn_reflns_number 110345
_diffrn_reflns_theta_full 26.54
_diffrn_reflns_theta_max 26.54
_diffrn_reflns_theta_min 1.72
_diffrn_standards_decay_% 0
_exptl_absorpt_coefficient_mu 0.684
_exptl_absorpt_correction_T_max 1.0000
_exptl_absorpt_correction_T_min 0.6014
_exptl_absorpt_correction_type multi-scan
_exptl_absorpt_process_details 'Bruker SADABS, 1996'
_exptl_crystal_colour colourless
_exptl_crystal_density_diffrn 1.125
_exptl_crystal_density_method 'not measured'
_exptl_crystal_description block
_exptl_crystal_F_000 6144
_exptl_crystal_size_max 0.80
_exptl_crystal_size_mid 0.62
_exptl_crystal_size_min 0.35
_refine_diff_density_max 1.214
_refine_diff_density_min -1.003
_refine_diff_density_rms 0.112
_refine_ls_extinction_method none
_refine_ls_goodness_of_fit_ref 1.150
_refine_ls_hydrogen_treatment 'riding model'
_refine_ls_matrix_type full
_refine_ls_number_parameters 171
_refine_ls_number_reflns 4980
_refine_ls_number_restraints 0
_refine_ls_restrained_S_all 1.150
_refine_ls_R_factor_all 0.0838
_refine_ls_R_factor_gt 0.0723
_refine_ls_shift/su_max 0.001
_refine_ls_shift/su_mean 0.000
_refine_ls_structure_factor_coef Fsqd
_refine_ls_weighting_details 'calc w=1/[\s^2^(Fo^2^)+(0.1100P)^2^+51.4700P] where P=(Fo^2^+2Fc^2^)/3'
_refine_ls_weighting_scheme calc
_refine_ls_wR_factor_gt 0.2056
_refine_ls_wR_factor_ref 0.2175
_reflns_number_gt 3942
_reflns_number_total 4980
_reflns_threshold_expression >2sigma(I)
_cod_data_source_file b315243j.txt
_cod_data_source_block Compound_5_(sdcpap)
_cod_depositor_comments
;
The following automatic conversions were performed:
'_symmetry_cell_setting' value 'Tetragonal' changed to 'tetragonal'
according to '/home/saulius/struct/CIF-dictionaries/cif_core.dic'
dictionary named 'cif_core.dic' version 2.4.1 from 2010-06-29.

Automatic conversion script
Id: cif_fix_enum 1527 2010-12-29 10:47:43Z saulius 

The following automatic conversions were performed:

'_atom_sites_solution_hydrogens' value 'geometrically placed' was
changed to 'geom'.

Automatic conversion script
Id: cif_fix_values 6452 2018-10-05 10:23:21Z andrius 
;
_cod_original_sg_symbol_H-M I4(1)/amd
_cod_database_code 7102527

loop_
_symmetry_equiv_pos_as_xyz
'x, y, z'
'-x+1/2, -y, z+1/2'
'-y+1/4, x+3/4, z+1/4'
'y+1/4, -x+1/4, z+3/4'
'-x+1/2, y, -z+1/2'
'x, -y, -z'
'y+1/4, x+3/4, -z+1/4'
'-y+1/4, -x+1/4, -z+3/4'
'x+1/2, y+1/2, z+1/2'
'-x+1, -y+1/2, z+1'
'-y+3/4, x+5/4, z+3/4'
'y+3/4, -x+3/4, z+5/4'
'-x+1, y+1/2, -z+1'
'x+1/2, -y+1/2, -z+1/2'
'y+3/4, x+5/4, -z+3/4'
'-y+3/4, -x+3/4, -z+5/4'
'-x, -y, -z'
'x-1/2, y, -z-1/2'
'y-1/4, -x-3/4, -z-1/4'
'-y-1/4, x-1/4, -z-3/4'
'x-1/2, -y, z-1/2'
'-x, y, z'
'-y-1/4, -x-3/4, z-1/4'
'y-1/4, x-1/4, z-3/4'
'-x+1/2, -y+1/2, -z+1/2'
'x, y+1/2, -z'
'y+1/4, -x-1/4, -z+1/4'
'-y+1/4, x+1/4, -z-1/4'
'x, -y+1/2, z'
'-x+1/2, y+1/2, z+1/2'
'-y+1/4, -x-1/4, z+1/4'
'y+1/4, x+1/4, z-1/4'

loop_
_atom_site_label
_atom_site_type_symbol
_atom_site_fract_x
_atom_site_fract_y
_atom_site_fract_z
_atom_site_U_iso_or_equiv
_atom_site_adp_type
_atom_site_occupancy
_atom_site_symmetry_multiplicity
_atom_site_calc_flag
_atom_site_refinement_flags
Ag Ag 0.333978(13) 0.083978(13) 0.6250 0.0431(2) Uani 1 2 d S
N1 N 0.23307(16) 0.08930(18) 0.63810(14) 0.0565(10) Uani 1 1 d .
C2 C 0.2155(2) 0.1227(3) 0.66703(17) 0.0700(16) Uani 1 1 d .
H2 H 0.2433 0.1448 0.6800 0.084 Uiso 1 1 calc R
C3 C 0.1588(2) 0.1267(3) 0.67894(17) 0.0652(15) Uani 1 1 d .
H3 H 0.1491 0.1510 0.6995 0.078 Uiso 1 1 calc R
C4 C 0.11565(18) 0.0943(2) 0.66027(14) 0.0470(10) Uani 1 1 d .
C5 C 0.1343(2) 0.0603(2) 0.62941(16) 0.0610(13) Uani 1 1 d .
H5 H 0.1078 0.0385 0.6152 0.073 Uiso 1 1 calc R
C6 C 0.1926(2) 0.0593(3) 0.62018(17) 0.0613(14) Uani 1 1 d .
H6 H 0.2042 0.0356 0.5997 0.074 Uiso 1 1 calc R
C7 C 0.05417(17) 0.09645(19) 0.67219(14) 0.0462(10) Uani 1 1 d .
S7 S 0.0000 0.09255(8) 0.63801(5) 0.0500(4) Uani 1 2 d S
C8 C 0.03119(17) 0.10155(18) 0.70862(13) 0.0436(9) Uani 1 1 d .
C9 C 0.06515(17) 0.10040(19) 0.74531(13) 0.0434(9) Uani 1 1 d .
C10 C 0.0880(3) 0.0501(2) 0.75954(19) 0.0795(18) Uani 1 1 d .
H10 H 0.0846 0.0160 0.7452 0.095 Uiso 1 1 calc R
C11 C 0.1156(3) 0.0487(2) 0.79415(18) 0.0822(19) Uani 1 1 d .
H11 H 0.1300 0.0131 0.8027 0.099 Uiso 1 1 calc R
N12 N 0.12341(16) 0.09535(16) 0.81701(11) 0.0479(9) Uani 1 1 d .
C13 C 0.1021(2) 0.1454(2) 0.80312(16) 0.0564(12) Uani 1 1 d .
H13 H 0.1071 0.1791 0.8177 0.068 Uiso 1 1 calc R
C14 C 0.0733(2) 0.1495(2) 0.76832(17) 0.0616(13) Uani 1 1 d .
H14 H 0.0590 0.1853 0.7601 0.074 Uiso 1 1 calc R
P1 P 0.2500 0.2500 0.7500 0.0545(6) Uani 1 4 d S
F1 F 0.2500 0.1819(2) 0.7500 0.146(3) Uani 1 2 d S
F2 F 0.2163(5) 0.2500 0.7890(3) 0.162(4) Uani 1 2 d S
F3 F 0.3014(4) 0.2500 0.7790(3) 0.173(5) Uani 1 2 d S
P2 P 0.0000 0.2500 0.8750 0.0652(10) Uani 1 8 d S
F4 F 0.0694(2) 0.2500 0.87491(15) 0.0833(15) Uani 1 2 d S
F5 F 0.0000 0.2500 0.9215(2) 0.0778(19) Uani 1 4 d S

loop_
_atom_site_aniso_label
_atom_site_aniso_U_11
_atom_site_aniso_U_22
_atom_site_aniso_U_33
_atom_site_aniso_U_23
_atom_site_aniso_U_13
_atom_site_aniso_U_12
Ag 0.0396(2) 0.0396(2) 0.0501(3) -0.00030(12) 0.00030(12) 0.00191(16)
N1 0.0350(19) 0.071(3) 0.063(3) -0.017(2) 0.0044(18) -0.0035(16)
C2 0.042(2) 0.088(4) 0.080(4) -0.030(3) 0.006(2) -0.016(2)
C3 0.046(2) 0.080(4) 0.069(3) -0.027(3) 0.015(2) -0.012(2)
C4 0.032(2) 0.057(2) 0.053(3) 0.000(2) 0.0025(18) -0.0017(17)
C5 0.039(2) 0.066(3) 0.078(4) -0.019(3) 0.004(2) -0.005(2)
C6 0.039(2) 0.073(3) 0.072(3) -0.026(3) 0.009(2) -0.003(2)
C7 0.032(2) 0.053(2) 0.054(3) -0.0075(19) -0.0064(18) -0.0021(17)
S7 0.0316(7) 0.0682(10) 0.0502(9) -0.0050(8) 0.000 0.000
C8 0.035(2) 0.042(2) 0.054(3) 0.0012(18) 0.0004(18) -0.0022(16)
C9 0.0298(18) 0.051(2) 0.049(2) -0.0031(19) 0.0011(16) -0.0037(17)
C10 0.107(5) 0.049(3) 0.083(4) -0.016(3) -0.026(4) 0.016(3)
C11 0.120(5) 0.049(3) 0.077(4) -0.016(3) -0.033(4) 0.023(3)
N12 0.0448(19) 0.0495(19) 0.049(2) 0.0008(16) -0.0064(17) 0.0019(15)
C13 0.065(3) 0.041(2) 0.063(3) -0.003(2) -0.016(2) 0.005(2)
C14 0.065(3) 0.047(2) 0.073(3) 0.001(2) -0.025(3) 0.012(2)
P1 0.0700(16) 0.0366(11) 0.0570(15) 0.000 -0.0069(12) 0.000
F1 0.284(9) 0.041(2) 0.112(5) 0.000 -0.089(6) 0.000
F2 0.221(10) 0.125(6) 0.141(7) 0.000 0.071(7) 0.000
F3 0.195(8) 0.056(3) 0.267(10) 0.000 -0.170(8) 0.000
P2 0.0620(14) 0.0620(14) 0.072(3) 0.000 0.000 0.000
F4 0.056(3) 0.099(4) 0.095(4) 0.000 0.000(2) 0.000
F5 0.080(4) 0.080(4) 0.073(5) 0.000 0.000 0.000

loop_
_atom_type_symbol
_atom_type_description
_atom_type_scat_dispersion_real
_atom_type_scat_dispersion_imag
_atom_type_scat_source
C C 0.0033 0.0016 'International Tables Vol C Tables 4.2.6.8 and 6.1.1.4'
H H 0.0000 0.0000 'International Tables Vol C Tables 4.2.6.8 and 6.1.1.4'
N N 0.0061 0.0033 'International Tables Vol C Tables 4.2.6.8 and 6.1.1.4'
F F 0.0171 0.0103 'International Tables Vol C Tables 4.2.6.8 and 6.1.1.4'
P P 0.1023 0.0942 'International Tables Vol C Tables 4.2.6.8 and 6.1.1.4'
S S 0.1246 0.1234 'International Tables Vol C Tables 4.2.6.8 and 6.1.1.4'
Cl Cl 0.1484 0.1585 'International Tables Vol C Tables 4.2.6.8 and 6.1.1.4'
Ag Ag -0.8971 1.1015 'International Tables Vol C Tables 4.2.6.8 and 6.1.1.4'

loop_
_geom_angle_atom_site_label_1
_geom_angle_atom_site_label_2
_geom_angle_atom_site_label_3
_geom_angle
_geom_angle_site_symmetry_1
_geom_angle_site_symmetry_3
N12 Ag N12 134.0(2) 5_556 4_554
N12 Ag N1 105.21(15) 5_556 7_546
N12 Ag N1 104.50(15) 4_554 7_546
N12 Ag N1 104.50(15) 5_556 .
N12 Ag N1 105.21(15) 4_554 .
N1 Ag N1 97.9(2) 7_546 .
C6 N1 C2 116.4(4) . .
C6 N1 Ag 125.2(3) . .
C2 N1 Ag 118.3(3) . .
N1 C2 C3 123.8(5) . .
C2 C3 C4 120.0(5) . .
C5 C4 C3 115.7(4) . .
C5 C4 C7 122.0(4) . .
C3 C4 C7 122.3(4) . .
C6 C5 C4 119.1(5) . .
N1 C6 C5 124.8(5) . .
C8 C7 C4 129.0(4) . .
C8 C7 S7 110.9(3) . .
C4 C7 S7 120.1(4) . .
C7 S7 C7 92.8(3) 22 .
C7 C8 C8 112.7(2) . 22
C7 C8 C9 125.4(4) . .
C8 C8 C9 121.6(2) 22 .
C10 C9 C14 115.4(4) . .
C10 C9 C8 121.6(4) . .
C14 C9 C8 122.8(4) . .
C11 C10 C9 121.3(5) . .
N12 C11 C10 124.3(5) . .
C13 N12 C11 115.2(4) . .
C13 N12 Ag 125.4(3) . 3_545
C11 N12 Ag 119.4(3) . 3_545
N12 C13 C14 123.2(4) . .
C13 C14 C9 120.6(4) . .
F3 P1 F3 180.000(2) . 25_556
F3 P1 F2 100.4(6) . 25_556
F3 P1 F2 79.6(6) 25_556 25_556
F3 P1 F2 79.6(6) . .
F3 P1 F2 100.4(6) 25_556 .
F2 P1 F2 180.000(3) 25_556 .
F3 P1 F1 90.000(1) . .
F3 P1 F1 90.000(2) 25_556 .
F2 P1 F1 90.000(1) 25_556 .
F2 P1 F1 90.000(2) . .
F3 P1 F1 90.000(2) . 25_556
F3 P1 F1 90.000(1) 25_556 25_556
F2 P1 F1 90.000(2) 25_556 25_556
F2 P1 F1 90.000(2) . 25_556
F1 P1 F1 180.000(1) . 25_556
F4 P2 F4 90.000(2) 19_567 .
F4 P2 F4 179.8(4) 19_567 28_557
F4 P2 F4 90.000(3) . 28_557
F4 P2 F4 90.000(4) 19_567 10_454
F4 P2 F4 179.8(4) . 10_454
F4 P2 F4 90.000(2) 28_557 10_454
F4 P2 F5 90.11(18) 19_567 19_567
F4 P2 F5 89.89(18) . 19_567
F4 P2 F5 90.11(18) 28_557 19_567
F4 P2 F5 89.89(18) 10_454 19_567
F4 P2 F5 89.89(18) 19_567 .
F4 P2 F5 90.11(18) . .
F4 P2 F5 89.89(18) 28_557 .
F4 P2 F5 90.11(18) 10_454 .
F5 P2 F5 180.000(4) 19_567 .

loop_
_geom_bond_atom_site_label_1
_geom_bond_atom_site_label_2
_geom_bond_distance
_geom_bond_site_symmetry_2
Ag N12 2.245(4) 5_556
Ag N12 2.245(4) 4_554
Ag N1 2.364(4) 7_546
Ag N1 2.364(4) .
N1 C6 1.312(6) .
N1 C2 1.323(7) .
C2 C3 1.367(6) .
C3 C4 1.398(7) .
C4 C5 1.389(7) .
C4 C7 1.471(6) .
C5 C6 1.376(7) .
C7 C8 1.370(6) .
C7 S7 1.717(4) .
S7 C7 1.717(4) 22
C8 C8 1.432(8) 22
C8 C9 1.488(6) .
C9 C10 1.361(7) .
C9 C14 1.392(6) .
C10 C11 1.353(8) .
C11 N12 1.343(6) .
N12 C13 1.339(6) .
N12 Ag 2.245(4) 3_545
C13 C14 1.376(7) .
P1 F3 1.547(6) .
P1 F3 1.547(6) 25_556
P1 F2 1.553(8) 25_556
P1 F2 1.553(8) .
P1 F1 1.564(5) .
P1 F1 1.564(5) 25_556
P2 F4 1.594(5) 19_567
P2 F4 1.594(5) .
P2 F4 1.594(5) 28_557
P2 F4 1.594(5) 10_454
P2 F5 1.605(8) 19_567
P2 F5 1.605(8) .
